data_2005983
loop_
_publ_author_name
'Kakehi, A.'
'Kitajima, K.'
'Ito, S.'
'Matsubara, K.'

_publ_section_title
;
 A 2<i>H</i>-Pyrano[3,2-<i>a</i>]indolizine Derivative
;
_journal_issue 3
_journal_name_full 'Acta Crystallographica Section C'
_journal_page_first 353
_journal_page_last 355
_journal_paper_doi 10.1107/S0108270196012644
_journal_volume 53
_journal_year 1997
_chemical_formula_sum 'C14 H10 N2 O2'
_chemical_formula_weight 238.25
_space_group_IT_number 2
_symmetry_cell_setting triclinic
_symmetry_space_group_name_Hall '-P 1'
_symmetry_space_group_name_H-M 'P -1'
_atom_type_scat_source IntTabIV
_cell_angle_alpha 101.90(2)
_cell_angle_beta 101.54(2)
_cell_angle_gamma 59.34(2)
_cell_formula_units_Z 2
_cell_length_a 9.095(3)
_cell_length_b 9.160(3)
_cell_length_c 8.189(2)
_cell_measurement_reflns_used 25
_cell_measurement_temperature 295
_cell_measurement_theta_max 19.95
_cell_measurement_theta_min 19.75
_cell_volume 570.6(3)
_computing_cell_refinement 'MSC/AFC Diffractometer Control Software'
_computing_data_collection
;MSC/AFC Diffractometer Control Software (Molecular Structure Corporation,
 1992)
;
_computing_data_reduction 'TEXSAN (Molecular Structure Corporation, 1985)'
_computing_molecular_graphics TEXSAN
_computing_publication_material TEXSAN
_computing_structure_refinement 'ORTEPII (Johnson, 1976)'
_computing_structure_solution 'SIR88 (Burla et al., 1989) implemented in TEXSAN'
_diffrn_measurement_device 'Rigaku AFC-5S'
_diffrn_measurement_method '\w/2\q scans'
_diffrn_radiation_type MoK\a
_diffrn_radiation_wavelength 0.71069
_diffrn_reflns_av_R_equivalents 0.012
_diffrn_reflns_limit_h_max 11
_diffrn_reflns_limit_h_min 0
_diffrn_reflns_limit_k_max 11
_diffrn_reflns_limit_k_min -9
_diffrn_reflns_limit_l_max 10
_diffrn_reflns_limit_l_min -10
_diffrn_reflns_number 2792
_diffrn_reflns_theta_max 27.50
_diffrn_standards_decay_% 0.4
_diffrn_standards_interval_count 150
_diffrn_standards_number 3
_exptl_absorpt_coefficient_mu 0.089
_exptl_absorpt_correction_type none
_exptl_crystal_colour brown
_exptl_crystal_density_diffrn 1.387
_exptl_crystal_density_method none
_exptl_crystal_description prism
_exptl_crystal_size_max 0.64
_exptl_crystal_size_mid 0.38
_exptl_crystal_size_min 0.32
_refine_diff_density_max 0.22
_refine_diff_density_min -0.17
_refine_ls_extinction_coef 0.13135E-4
_refine_ls_extinction_method 'Stout & Jensen (1968)'
_refine_ls_goodness_of_fit_obs 1.84
_refine_ls_hydrogen_treatment 'H atoms refined with individual U~iso~'
_refine_ls_number_parameters 204
_refine_ls_number_reflns 1895
_refine_ls_R_factor_obs 0.039
_refine_ls_shift/esd_max 0.00
_refine_ls_structure_factor_coef F
_refine_ls_weighting_details 'w = 4F~o~^2^/\s^2^(F~o~^2^)'
_refine_ls_weighting_scheme calc
_refine_ls_wR_factor_obs 0.048
_reflns_number_observed 1895
_reflns_number_total 2624
_reflns_observed_criterion I>3.00\s(I)
_cod_data_source_file cf1120.cif
_cod_data_source_block cf1120a
_cod_depositor_comments
;
The following automatic conversions were performed:

'_refine_ls_weighting_scheme' value ' w = 4F~o~^2^/\s^2^(F~o~^2^)'
was changed to 'calc'. New tag '_refine_ls_weighting_details' was
created. The value of the new tag was set to 'w =
4F~o~^2^/\s^2^(F~o~^2^)'.

Automatic conversion script
Id: cif_fix_values 3143 2015-03-26 13:38:13Z robertas 
;
_cod_database_code 2005983

loop_
_symmetry_equiv_pos_as_xyz
x,y,z
-x,-y,-z

loop_
_atom_site_label
_atom_site_fract_x
_atom_site_fract_y
_atom_site_fract_z
_atom_site_B_iso_or_equiv
O1 0.62353(13) 0.13824(13) 0.00419(13) 3.11(6)
O2 0.51341(14) 0.00992(14) -0.19859(14) 4.05(8)
N1 0.6369(2) 0.4588(2) 0.31966(14) 2.84(7)
N2 0.0601(2) 0.2765(2) -0.2733(2) 5.8(1)
C1 0.4845(2) 0.1367(2) -0.1012(2) 3.0(1)
C2 0.3168(2) 0.2884(2) -0.0844(1) 3.0(1)
C3 0.2942(2) 0.4296(2) 0.0284(2) 2.90(9)
C4 0.4365(2) 0.4270(2) 0.1302(2) 2.61(8)
C5 0.4628(2) 0.5429(2) 0.2594(2) 2.74(9)
C6 0.3574(2) 0.7089(2) 0.3315(2) 3.3(1)
C7 0.4263(2) 0.7861(2) 0.4592(2) 3.8(1)
C8 0.6013(2) 0.6985(2) 0.5172(2) 3.9(1)
C9 0.7043(2) 0.5372(2) 0.4486(2) 3.5(1)
C10 0.7220(2) 0.2936(2) 0.2343(2) 2.95(9)
C11 0.5984(2) 0.2788(2) 0.1191(2) 2.66(8)
C12 0.1756(2) 0.2800(2) -0.1904(2) 3.7(1)
C13 0.9071(2) 0.1706(2) 0.2762(2) 4.1(1)
C14 1.0311(2) 0.2002(3) 0.2069(3) 6.0(1)
H1 0.181(2) 0.529(2) 0.037(2) 3.0(3)
H2 0.238(2) 0.762(2) 0.287(2) 3.8(4)
H3 0.352(2) 0.903(2) 0.504(2) 4.5(4)
H4 0.650(2) 0.754(2) 0.603(2) 4.2(4)
H5 0.824(2) 0.470(2) 0.485(2) 3.8(4)
H6 0.927(2) 0.054(2) 0.229(2) 5.3(4)
H7 0.935(2) 0.172(2) 0.399(2) 4.8(4)
H8 1.156(2) 0.116(2) 0.239(2) 6.7(5)
H9 1.010(3) 0.182(3) 0.077(3) 8.5(6)
H10 1.007(3) 0.327(3) 0.248(3) 8.0(6)

loop_
_geom_angle_atom_site_label_1
_geom_angle_atom_site_label_2
_geom_angle_atom_site_label_3
_geom_angle
_geom_angle_publ_flag
C1 O1 C11 119.60(10) yes
C5 N1 C9 120.70(10) no
C5 N1 C10 111.30(10) yes
C9 N1 C10 128.00(10) no
O1 C1 O2 116.90(10) yes
O1 C1 C2 117.30(10) yes
O2 C1 C2 125.8(2) yes
C1 C2 C3 122.50(10) yes
C1 C2 C12 115.80(10) no
C3 C2 C12 121.70(10) no
C2 C3 C4 118.50(10) yes
C3 C4 C5 134.60(10) no
C3 C4 C11 119.50(10) yes
C5 C4 C11 105.90(10) yes
N1 C5 C4 106.10(10) yes
N1 C5 C6 119.10(10) no
C4 C5 C6 134.80(10) no
C5 C6 C7 119.70(10) no
C6 C7 C8 120.10(10) no
C7 C8 C9 120.8(2) no
N1 C9 C8 119.8(2) no
N1 C10 C11 104.70(10) yes
N1 C10 C13 123.50(10) no
C11 C10 C13 131.80(10) no
O1 C11 C4 122.50(10) yes
O1 C11 C10 125.50(10) no
C4 C11 C10 112.00(10) yes
N2 C12 C2 178.5(2) no
C10 C13 C14 114.8(2) no
C2 C3 H1 120.73 no
C4 C3 H1 120.74 no
C5 C6 H2 116.57 no
C7 C6 H2 123.77 no
C6 C7 H3 118.18 no
C8 C7 H3 121.81 no
C7 C8 H4 119.84 no
C9 C8 H4 119.31 no
N1 C9 H5 115.65 no
C8 C9 H5 124.57 no
C10 C13 H6 108.09 no
C10 C13 H7 109.98 no
C14 C13 H6 107.36 no
C14 C13 H7 108.89 no
H6 C13 H7 107.49 no
C13 C14 H8 112.86 no
C13 C14 H9 107.87 no
C13 C14 H10 109.26 no
H8 C14 H9 106.86 no
H8 C14 H10 110.20 no
H9 C14 H10 109.70 no

loop_
_geom_bond_atom_site_label_1
_geom_bond_site_symmetry_1
_geom_bond_atom_site_label_2
_geom_bond_site_symmetry_2
_geom_bond_distance
_geom_bond_publ_flag
O1 . C1 . 1.385(2) no
O1 . C11 . 1.372(2) no
O2 . C1 . 1.202(2) no
N1 . C5 . 1.394(2) yes
N1 . C9 . 1.373(2) yes
N1 . C10 . 1.401(2) yes
N2 . C12 . 1.143(3) no
C1 . C2 . 1.456(2) no
C2 . C3 . 1.371(2) no
C2 . C12 . 1.426(3) no
C3 . C4 . 1.385(2) no
C4 . C5 . 1.413(2) yes
C4 . C11 . 1.409(2) no
C5 . C6 . 1.396(2) no
C6 . C7 . 1.368(3) no
C7 . C8 . 1.399(3) no
C8 . C9 . 1.354(2) no
C10 . C11 . 1.360(2) yes
C10 . C13 . 1.488(2) no
C13 . C14 . 1.517(4) no
C3 . H1 . 0.973 no
C6 . H2 . 0.959 no
C7 . H3 . 0.964 no
C8 . H4 . 0.950 no
C9 . H5 . 0.958 no
C13 . H6 . 0.995 no
C13 . H7 . 0.984 no
C14 . H8 . 1.009 no
C14 . H9 . 1.034 no
C14 . H10 . 1.061 no
